data_1567019
loop_
_publ_author_name
'Noten, Efrey A.'
'McAtee, Rory C.'
'Stephenson, Corey R. J.'

_publ_section_title
;
 Catalytic intramolecular aminoarylation of unactivated alkenes with aryl
 sulfonamides
;
_journal_name_full 'Chemical Science'
_journal_paper_doi 10.1039/D2SC01228F
_journal_year 2022
_chemical_absolute_configuration ad
_chemical_formula_moiety 'C12 H13 F2 N O'
_chemical_formula_sum 'C12 H13 F2 N O'
_chemical_formula_weight 225.23
_space_group_crystal_system orthorhombic
_space_group_IT_number 19
_space_group_name_Hall 'P 2ac 2ab'
_space_group_name_H-M_alt 'P 21 21 21'
_atom_sites_solution_hydrogens mixed
_atom_sites_solution_primary dual-space
_atom_sites_solution_secondary ?difmap
_audit_creation_method SHELXL-2018/3
_audit_update_record
;
2020-11-20 deposited with the CCDC.	2022-05-11 downloaded from the CCDC.
;
_cell_angle_alpha 90
_cell_angle_beta 90
_cell_angle_gamma 90
_cell_formula_units_Z 4
_cell_length_a 7.32492(6)
_cell_length_b 7.77679(5)
_cell_length_c 18.64270(13)
_cell_measurement_reflns_used 13269
_cell_measurement_temperature 85(2)
_cell_measurement_theta_max 69.3430
_cell_measurement_theta_min 4.7230
_cell_volume 1061.970(13)
_computing_cell_refinement 'CrysAlisPro 1.171.40.53 (Rigaku OD, 2019)'
_computing_data_collection 'CrysAlisPro 1.171.38.41 (Rigaku OD, 2015)'
_computing_data_reduction 'CrysAlisPro 1.171.40.53 (Rigaku OD, 2019)'
_computing_molecular_graphics 'Bruker SHELXTL'
_computing_publication_material 'Bruker SHELXTL'
_computing_structure_refinement 'SHELXL-2018/3 (Sheldrick, 2008)'
_computing_structure_solution 'SHELXT (Sheldrick, 2014)'
_diffrn_ambient_temperature 85(2)
_diffrn_measured_fraction_theta_full 1.000
_diffrn_measured_fraction_theta_max 0.999
_diffrn_measurement_device_type 'Rigaku Saturn 944+ CCD'
_diffrn_measurement_method '\w scans'
_diffrn_radiation_type CuK\a
_diffrn_radiation_wavelength 1.54184
_diffrn_reflns_av_R_equivalents 0.0574
_diffrn_reflns_av_unetI/netI 0.0237
_diffrn_reflns_Laue_measured_fraction_full 1.000
_diffrn_reflns_Laue_measured_fraction_max 0.999
_diffrn_reflns_limit_h_max 8
_diffrn_reflns_limit_h_min -8
_diffrn_reflns_limit_k_max 9
_diffrn_reflns_limit_k_min -9
_diffrn_reflns_limit_l_max 22
_diffrn_reflns_limit_l_min -22
_diffrn_reflns_number 16093
_diffrn_reflns_point_group_measured_fraction_full 1.000
_diffrn_reflns_point_group_measured_fraction_max 0.994
_diffrn_reflns_theta_full 67.684
_diffrn_reflns_theta_max 69.368
_diffrn_reflns_theta_min 4.744
_diffrn_source 'micro-focus rotating anode'
_exptl_absorpt_coefficient_mu 0.964
_exptl_absorpt_correction_T_max 1.00000
_exptl_absorpt_correction_T_min 0.93266
_exptl_absorpt_correction_type multi-scan
_exptl_absorpt_process_details
; 
CrysAlisPro 1.171.40.53 (Rigaku Oxford Diffraction, 2019) 
Empirical absorption correction using spherical harmonics, 
 implemented in SCALE3 ABSPACK scaling algorithm. 
;
_exptl_crystal_colour colourless
_exptl_crystal_density_diffrn 1.409
_exptl_crystal_description plate
_exptl_crystal_F_000 472
_exptl_crystal_recrystallization_method 'Re-crystallisation from solvent'
_exptl_crystal_size_max 0.160
_exptl_crystal_size_mid 0.160
_exptl_crystal_size_min 0.100
_refine_diff_density_max 0.169
_refine_diff_density_min -0.189
_refine_diff_density_rms 0.048
_refine_ls_abs_structure_details
; 
 Flack x determined using 790 quotients [(I+)-(I-)]/[(I+)+(I-)] 
 (Parsons, Flack and Wagner, Acta Cryst. B69 (2013) 249-259). 

 While the Flack and Hooft statistics are somewhat ambigious, the
 Biovet analysis via PLATON is more definitive.

Bayesian Statistics
Student_T Nu       76
Select Pairs      798
Theta_Min ..     8.65
Theta_Max ..    69.21
P2(true)....    1.000
P3(true)....    1.000
P3(rac-twin)  0.3E-03
P3(false) ..  0.1E-61
G ..........   0.5645
G (su) .....   0.0886
Hooft y ....  0.22(4)

;
_refine_ls_abs_structure_Flack 0.23(5)
_refine_ls_extinction_coef 0.0066(10)
_refine_ls_extinction_expression Fc^*^=kFc[1+0.001xFc^2^\l^3^/sin(2\q)]^-1/4^
_refine_ls_extinction_method 'SHELXL-2018/3 (Sheldrick 2018)'
_refine_ls_goodness_of_fit_ref 1.074
_refine_ls_hydrogen_treatment mixed
_refine_ls_matrix_type full
_refine_ls_number_parameters 151
_refine_ls_number_reflns 1976
_refine_ls_number_restraints 0
_refine_ls_restrained_S_all 1.074
_refine_ls_R_factor_all 0.0271
_refine_ls_R_factor_gt 0.0269
_refine_ls_shift/su_max 0.000
_refine_ls_shift/su_mean 0.000
_refine_ls_structure_factor_coef Fsqd
_refine_ls_weighting_details 'w=1/[\s^2^(Fo^2^)+(0.0433P)^2^+0.1608P] where P=(Fo^2^+2Fc^2^)/3'
_refine_ls_weighting_scheme calc
_refine_ls_wR_factor_gt 0.0698
_refine_ls_wR_factor_ref 0.0699
_reflns_Friedel_coverage 0.677
_reflns_Friedel_fraction_full 1.000
_reflns_Friedel_fraction_max 0.986
_reflns_number_gt 1969
_reflns_number_total 1976
_reflns_threshold_expression 'I > 2\s(I)'
_cod_data_source_file d2sc01228f2.cif
_cod_data_source_block ean223
_cod_original_cell_volume 1061.969(14)
_cod_database_code 1567019
_shelx_shelxl_version_number 2018/3
_shelx_space_group_comment
; 
The symmetry employed for this shelxl refinement is uniquely defined 
by the following loop, which should always be used as a source of 
symmetry information in preference to the above space-group names. 
They are only intended as comments. 
;
_shelx_estimated_absorpt_t_min 0.861
_shelx_estimated_absorpt_t_max 0.910

loop_
_space_group_symop_operation_xyz
'x, y, z'
'-x+1/2, -y, z+1/2'
'-x, y+1/2, -z+1/2'
'x+1/2, -y+1/2, -z'

loop_
_atom_site_label
_atom_site_type_symbol
_atom_site_fract_x
_atom_site_fract_y
_atom_site_fract_z
_atom_site_U_iso_or_equiv
_atom_site_adp_type
_atom_site_occupancy
_atom_site_site_symmetry_order
_atom_site_calc_flag
_atom_site_refinement_flags_posn
_atom_site_refinement_flags_adp
_atom_site_refinement_flags_occupancy
_atom_site_disorder_assembly
_atom_site_disorder_group
N1 N 0.3106(2) 0.69078(18) 0.58436(7) 0.0167(3) Uani 1 1 d . . . . .
H1N H 0.415(4) 0.682(3) 0.5612(13) 0.032(6) Uiso 1 1 d . . . . .
O1 O 0.14734(15) 0.79900(15) 0.49030(6) 0.0201(3) Uani 1 1 d . . . . .
F1 F 0.67475(13) 0.51846(12) 0.67658(5) 0.0230(3) Uani 1 1 d . . . . .
F2 F 0.17998(13) 0.17753(13) 0.60063(5) 0.0237(3) Uani 1 1 d . . . . .
C1 C 0.1612(2) 0.75963(19) 0.55421(8) 0.0153(3) Uani 1 1 d . . . . .
C2 C 0.0161(2) 0.7799(2) 0.61122(8) 0.0185(4) Uani 1 1 d . . . . .
H2A H -0.078366 0.689509 0.606741 0.022 Uiso 1 1 calc R U . . .
H2B H -0.043117 0.894075 0.607927 0.022 Uiso 1 1 calc R U . . .
C3 C 0.1216(2) 0.7614(2) 0.68178(8) 0.0190(4) Uani 1 1 d . . . . .
H3A H 0.049107 0.696427 0.717460 0.023 Uiso 1 1 calc R U . . .
H3B H 0.151707 0.875734 0.701949 0.023 Uiso 1 1 calc R U . . .
C4 C 0.2974(2) 0.6622(2) 0.66171(8) 0.0160(3) Uani 1 1 d . . . . .
H4 H 0.404886 0.715120 0.686366 0.019 Uiso 1 1 calc R U . . .
C5 C 0.2847(2) 0.4691(2) 0.68123(9) 0.0170(4) Uani 1 1 d . . . . .
H5 H 0.158881 0.429311 0.668636 0.020 Uiso 1 1 calc R U . . .
C6 C 0.3084(2) 0.4465(2) 0.76228(9) 0.0200(4) Uani 1 1 d . . . . .
H6A H 0.295677 0.324669 0.774703 0.030 Uiso 1 1 calc R U . . .
H6B H 0.214941 0.513404 0.787511 0.030 Uiso 1 1 calc R U . . .
H6C H 0.429805 0.487050 0.776517 0.030 Uiso 1 1 calc R U . . .
C7 C 0.4190(2) 0.3580(2) 0.63979(8) 0.0159(3) Uani 1 1 d . . . . .
C8 C 0.6061(2) 0.3848(2) 0.63772(8) 0.0174(4) Uani 1 1 d . . . . .
C9 C 0.7275(2) 0.2859(2) 0.59937(9) 0.0203(4) Uani 1 1 d . . . . .
H9 H 0.854364 0.311258 0.599905 0.024 Uiso 1 1 calc R U . . .
C10 C 0.6607(3) 0.1483(2) 0.55989(8) 0.0207(4) Uani 1 1 d . . . . .
H10 H 0.742045 0.079070 0.532674 0.025 Uiso 1 1 calc R U . . .
C11 C 0.4753(3) 0.1115(2) 0.56009(9) 0.0197(4) Uani 1 1 d . . . . .
H11 H 0.427758 0.017401 0.533521 0.024 Uiso 1 1 calc R U . . .
C12 C 0.3621(2) 0.2164(2) 0.60022(8) 0.0176(3) Uani 1 1 d . . . . .

loop_
_atom_site_aniso_label
_atom_site_aniso_U_11
_atom_site_aniso_U_22
_atom_site_aniso_U_33
_atom_site_aniso_U_23
_atom_site_aniso_U_13
_atom_site_aniso_U_12
N1 0.0146(7) 0.0179(7) 0.0177(6) 0.0027(5) 0.0033(5) 0.0025(6)
O1 0.0163(6) 0.0267(6) 0.0173(5) 0.0031(4) -0.0012(4) -0.0002(5)
F1 0.0171(5) 0.0211(5) 0.0307(5) -0.0062(4) -0.0008(4) -0.0042(4)
F2 0.0159(5) 0.0216(5) 0.0336(5) -0.0041(4) -0.0004(4) -0.0049(4)
C1 0.0129(8) 0.0133(7) 0.0198(7) -0.0015(5) -0.0005(6) -0.0026(6)
C2 0.0133(8) 0.0215(8) 0.0206(8) 0.0005(6) 0.0008(6) 0.0022(6)
C3 0.0189(8) 0.0202(8) 0.0180(7) 0.0002(6) 0.0006(6) 0.0055(7)
C4 0.0157(8) 0.0165(7) 0.0159(7) -0.0002(6) -0.0002(6) 0.0003(6)
C5 0.0147(8) 0.0163(7) 0.0198(8) 0.0008(6) 0.0014(6) -0.0002(6)
C6 0.0203(8) 0.0203(8) 0.0193(8) 0.0035(6) 0.0024(6) 0.0019(7)
C7 0.0161(8) 0.0167(7) 0.0148(7) 0.0031(6) 0.0004(6) 0.0005(6)
C8 0.0189(9) 0.0152(7) 0.0180(7) 0.0011(6) -0.0015(6) -0.0008(6)
C9 0.0152(8) 0.0227(8) 0.0230(8) 0.0044(7) 0.0020(6) 0.0016(7)
C10 0.0233(9) 0.0198(8) 0.0190(7) 0.0019(6) 0.0039(7) 0.0059(7)
C11 0.0240(9) 0.0156(7) 0.0195(8) 0.0007(6) -0.0014(7) 0.0003(7)
C12 0.0154(8) 0.0170(7) 0.0205(7) 0.0035(6) -0.0016(6) -0.0015(6)

loop_
_atom_type_symbol
_atom_type_description
_atom_type_scat_dispersion_real
_atom_type_scat_dispersion_imag
_atom_type_scat_source
C C 0.0181 0.0091 'International Tables Vol C Tables 4.2.6.8 and 6.1.1.4'
H H 0.0000 0.0000 'International Tables Vol C Tables 4.2.6.8 and 6.1.1.4'
N N 0.0311 0.0180 'International Tables Vol C Tables 4.2.6.8 and 6.1.1.4'
O O 0.0492 0.0322 'International Tables Vol C Tables 4.2.6.8 and 6.1.1.4'
F F 0.0727 0.0534 'International Tables Vol C Tables 4.2.6.8 and 6.1.1.4'

loop_
_geom_angle_atom_site_label_1
_geom_angle_atom_site_label_2
_geom_angle_atom_site_label_3
_geom_angle
_geom_angle_site_symmetry_1
_geom_angle_site_symmetry_3
_geom_angle_publ_flag
C1 N1 C4 114.83(13) . . ?
C1 N1 H1N 122.1(16) . . ?
C4 N1 H1N 122.0(16) . . ?
O1 C1 N1 124.77(15) . . ?
O1 C1 C2 126.52(15) . . ?
N1 C1 C2 108.71(13) . . ?
C1 C2 C3 103.84(13) . . ?
C1 C2 H2A 111.0 . . ?
C3 C2 H2A 111.0 . . ?
C1 C2 H2B 111.0 . . ?
C3 C2 H2B 111.0 . . ?
H2A C2 H2B 109.0 . . ?
C2 C3 C4 105.01(12) . . ?
C2 C3 H3A 110.7 . . ?
C4 C3 H3A 110.7 . . ?
C2 C3 H3B 110.7 . . ?
C4 C3 H3B 110.7 . . ?
H3A C3 H3B 108.8 . . ?
N1 C4 C3 102.56(12) . . ?
N1 C4 C5 112.54(13) . . ?
C3 C4 C5 112.13(13) . . ?
N1 C4 H4 109.8 . . ?
C3 C4 H4 109.8 . . ?
C5 C4 H4 109.8 . . ?
C7 C5 C6 111.27(13) . . ?
C7 C5 C4 113.13(13) . . ?
C6 C5 C4 109.66(13) . . ?
C7 C5 H5 107.5 . . ?
C6 C5 H5 107.5 . . ?
C4 C5 H5 107.5 . . ?
C5 C6 H6A 109.5 . . ?
C5 C6 H6B 109.5 . . ?
H6A C6 H6B 109.5 . . ?
C5 C6 H6C 109.5 . . ?
H6A C6 H6C 109.5 . . ?
H6B C6 H6C 109.5 . . ?
C8 C7 C12 113.60(14) . . ?
C8 C7 C5 124.64(14) . . ?
C12 C7 C5 121.76(15) . . ?
F1 C8 C9 117.64(15) . . ?
F1 C8 C7 117.66(14) . . ?
C9 C8 C7 124.70(15) . . ?
C8 C9 C10 118.59(16) . . ?
C8 C9 H9 120.7 . . ?
C10 C9 H9 120.7 . . ?
C11 C10 C9 120.17(16) . . ?
C11 C10 H10 119.9 . . ?
C9 C10 H10 119.9 . . ?
C12 C11 C10 117.82(16) . . ?
C12 C11 H11 121.1 . . ?
C10 C11 H11 121.1 . . ?
F2 C12 C11 117.23(15) . . ?
F2 C12 C7 117.68(14) . . ?
C11 C12 C7 125.09(16) . . ?

loop_
_geom_bond_atom_site_label_1
_geom_bond_atom_site_label_2
_geom_bond_distance
_geom_bond_site_symmetry_2
_geom_bond_publ_flag
N1 C1 1.342(2) . ?
N1 C4 1.462(2) . ?
N1 H1N 0.88(3) . ?
O1 C1 1.2344(19) . ?
F1 C8 1.3631(18) . ?
F2 C12 1.368(2) . ?
C1 C2 1.511(2) . ?
C2 C3 1.532(2) . ?
C2 H2A 0.9900 . ?
C2 H2B 0.9900 . ?
C3 C4 1.547(2) . ?
C3 H3A 0.9900 . ?
C3 H3B 0.9900 . ?
C4 C5 1.548(2) . ?
C4 H4 1.0000 . ?
C5 C7 1.520(2) . ?
C5 C6 1.531(2) . ?
C5 H5 1.0000 . ?
C6 H6A 0.9800 . ?
C6 H6B 0.9800 . ?
C6 H6C 0.9800 . ?
C7 C8 1.387(2) . ?
C7 C12 1.390(2) . ?
C8 C9 1.376(2) . ?
C9 C10 1.388(2) . ?
C9 H9 0.9500 . ?
C10 C11 1.387(3) . ?
C10 H10 0.9500 . ?
C11 C12 1.383(2) . ?
C11 H11 0.9500 . ?

loop_
_geom_hbond_atom_site_label_D
_geom_hbond_atom_site_label_H
_geom_hbond_atom_site_label_A
_geom_hbond_distance_DH
_geom_hbond_distance_HA
_geom_hbond_distance_DA
_geom_hbond_angle_DHA
_geom_hbond_site_symmetry_A
_geom_hbond_publ_flag
N1 H1N O1 0.88(3) 1.96(3) 2.8333(18) 171(3) 4_566 yes

loop_
_geom_torsion_atom_site_label_1
_geom_torsion_atom_site_label_2
_geom_torsion_atom_site_label_3
_geom_torsion_atom_site_label_4
_geom_torsion
_geom_torsion_site_symmetry_1
_geom_torsion_site_symmetry_2
_geom_torsion_site_symmetry_3
_geom_torsion_site_symmetry_4
_geom_torsion_publ_flag
C4 N1 C1 O1 177.37(15) . . . . ?
C4 N1 C1 C2 -2.63(18) . . . . ?
O1 C1 C2 C3 -164.23(15) . . . . ?
N1 C1 C2 C3 15.77(16) . . . . ?
C1 C2 C3 C4 -22.03(16) . . . . ?
C1 N1 C4 C3 -11.51(17) . . . . ?
C1 N1 C4 C5 109.18(15) . . . . ?
C2 C3 C4 N1 20.36(16) . . . . ?
C2 C3 C4 C5 -100.61(14) . . . . ?
N1 C4 C5 C7 44.29(18) . . . . ?
C3 C4 C5 C7 159.31(13) . . . . ?
N1 C4 C5 C6 169.15(13) . . . . ?
C3 C4 C5 C6 -75.83(16) . . . . ?
C6 C5 C7 C8 -69.1(2) . . . . ?
C4 C5 C7 C8 54.9(2) . . . . ?
C6 C5 C7 C12 110.38(16) . . . . ?
C4 C5 C7 C12 -125.63(15) . . . . ?
C12 C7 C8 F1 -178.33(13) . . . . ?
C5 C7 C8 F1 1.2(2) . . . . ?
C12 C7 C8 C9 1.5(2) . . . . ?
C5 C7 C8 C9 -178.98(15) . . . . ?
F1 C8 C9 C10 179.47(13) . . . . ?
C7 C8 C9 C10 -0.4(2) . . . . ?
C8 C9 C10 C11 -0.6(2) . . . . ?
C9 C10 C11 C12 0.3(2) . . . . ?
C10 C11 C12 F2 -179.24(14) . . . . ?
C10 C11 C12 C7 1.0(2) . . . . ?
C8 C7 C12 F2 178.40(14) . . . . ?
C5 C7 C12 F2 -1.1(2) . . . . ?
C8 C7 C12 C11 -1.8(2) . . . . ?
C5 C7 C12 C11 178.63(15) . . . . ?
